data_4324095
loop_
_publ_author_name
'Scott G. Mitchell'
'Thomas Boyd'
'Haralampos N. Miras'
'De-Liang Long'
'Leroy Cronin'

_publ_contact_author_address
;
WestCHEM,
School of Chemistry,
The University of Glasgow,
University Avenue,
Glasgow
G12 8QQ,
UK
;
_publ_contact_author_email l.cronin@chem.gla.ac.uk
_publ_contact_author_fax +44-141-330-4888
_publ_contact_author_name 'Leroy Cronin'
_publ_contact_author_phone +44-141-330-6650
_publ_section_title
;
 Extended Polyoxometalate Framework Solids: Two Mn(II)-Linked {P8W48}
 Network Arrays
;
_journal_name_full 'Inorganic Chemistry'
_journal_page_first 136
_journal_page_last 143
_journal_paper_doi 10.1021/ic101472s
_journal_volume 50
_journal_year 2011
_chemical_formula_moiety '12(K +), (Mn14 (H2O)30 P8 W48 O184 12-), 111(H2O)'
_chemical_formula_sum 'H282 K12 Mn14 O325 P8 W48'
_chemical_formula_weight 15795.18
_chemical_name_systematic
;
 ?
;
_space_group_IT_number 12
_symmetry_cell_setting monoclinic
_symmetry_space_group_name_Hall '-C 2y'
_symmetry_space_group_name_H-M 'C 1 2/m 1'
_atom_sites_solution_hydrogens none
_atom_sites_solution_primary direct
_atom_sites_solution_secondary difmap
_audit_creation_method SHELXL-97
_cell_angle_alpha 90.00
_cell_angle_beta 123.916(5)
_cell_angle_gamma 90.00
_cell_formula_units_Z 2
_cell_length_a 45.766(3)
_cell_length_b 14.3753(8)
_cell_length_c 26.618(3)
_cell_measurement_reflns_used 5889
_cell_measurement_temperature 150(2)
_cell_measurement_theta_max 22.9999
_cell_measurement_theta_min 3.1169
_cell_volume 14532(2)
_computing_cell_refinement
;
CrysAlis RED, Oxford Diffraction Ltd.,
Version 1.171.32.15 (release 10-01-2008 CrysAlis171 .NET)
(compiled Jan 10 2008,16:37:18)
;
_computing_data_collection
;
CrysAlis CCD, Oxford Diffraction Ltd.,
Version 1.171.32.15 (release 10-01-2008 CrysAlis171 .NET)
(compiled Jan 10 2008,16:37:18)
;
_computing_data_reduction
;
CrysAlis RED, Oxford Diffraction Ltd.,
Version 1.171.32.15 (release 10-01-2008 CrysAlis171 .NET)
(compiled Jan 10 2008,16:37:18)
;
_computing_molecular_graphics Diamond3.1
_computing_publication_material Wingx
_computing_structure_refinement 'SHELXL-97 (Sheldrick, 1997)'
_computing_structure_solution 'SHELXS-97 (Sheldrick, 1997)'
_diffrn_ambient_temperature 150(2)
_diffrn_detector_area_resol_mean 15.9832
_diffrn_measured_fraction_theta_full 0.973
_diffrn_measured_fraction_theta_max 0.973
_diffrn_measurement_device_type 'Xcalibur, Atlas, Gemini ultra'
_diffrn_measurement_method '\p & \w scans'
_diffrn_radiation_monochromator graphite
_diffrn_radiation_source 'fine-focus sealed tube'
_diffrn_radiation_type MoK\a
_diffrn_radiation_wavelength 0.71073
_diffrn_reflns_av_R_equivalents 0.1352
_diffrn_reflns_av_sigmaI/netI 0.1317
_diffrn_reflns_limit_h_max 55
_diffrn_reflns_limit_h_min -55
_diffrn_reflns_limit_k_max 16
_diffrn_reflns_limit_k_min -16
_diffrn_reflns_limit_l_max 31
_diffrn_reflns_limit_l_min -30
_diffrn_reflns_number 46196
_diffrn_reflns_theta_full 25.50
_diffrn_reflns_theta_max 25.50
_diffrn_reflns_theta_min 3.22
_diffrn_standards_decay_% none
_exptl_absorpt_coefficient_mu 19.842
_exptl_absorpt_correction_T_max 0.344
_exptl_absorpt_correction_T_min 0.071
_exptl_absorpt_correction_type analytical
_exptl_absorpt_process_details
;
CrysAlis RED, Oxford Diffraction Ltd.,
Version 1.171.32.15 (release 10-01-2008 CrysAlis171 .NET)
(compiled Jan 10 2008,16:37:18)
Analytical numeric absorption correction using a multifaceted crystal
model based on expressions derived by R.C. Clark & J.S. Reid.
(Clark, R. C. & Reid, J. S. (1995). Acta Cryst. A51, 887-897)
;
_exptl_crystal_colour yellow
_exptl_crystal_density_diffrn 3.610
_exptl_crystal_density_meas ?
_exptl_crystal_density_method 'not measured'
_exptl_crystal_description plate
_exptl_crystal_F_000 14264
_exptl_crystal_size_max 0.14
_exptl_crystal_size_mid 0.11
_exptl_crystal_size_min 0.05
_refine_diff_density_max 23.818
_refine_diff_density_min -4.585
_refine_diff_density_rms 1.026
_refine_ls_extinction_coef none
_refine_ls_extinction_method none
_refine_ls_goodness_of_fit_ref 1.160
_refine_ls_hydrogen_treatment none
_refine_ls_matrix_type full
_refine_ls_number_parameters 575
_refine_ls_number_reflns 13716
_refine_ls_number_restraints 2
_refine_ls_restrained_S_all 1.163
_refine_ls_R_factor_all 0.1600
_refine_ls_R_factor_gt 0.1251
_refine_ls_shift/su_max 0.004
_refine_ls_shift/su_mean 0.000
_refine_ls_structure_factor_coef Fsqd
_refine_ls_weighting_details 'calc w=1/[\s^2^(Fo^2^)+(0.2000P)^2^+0.0000P] where P=(Fo^2^+2Fc^2^)/3'
_refine_ls_weighting_scheme calc
_refine_ls_wR_factor_gt 0.3172
_refine_ls_wR_factor_ref 0.3403
_reflns_number_gt 8909
_reflns_number_total 13716
_reflns_threshold_expression >2sigma(I)
_cod_data_source_file ic101472s_si_002_2.cif
_cod_data_source_block 1
_cod_depositor_comments
;
The following automatic conversions were performed:

'_exptl_crystal_density_meas' value 'none' was changed to '?' - the
value is perceived as not measured.

Automatic conversion script
Id: cif_fix_values 3008 2015-01-20 13:52:24Z robertas 
;
_cod_original_cell_volume 14532.1(19)
_cod_database_code 4324095

loop_
_symmetry_equiv_pos_as_xyz
'x, y, z'
'-x, y, -z'
'x+1/2, y+1/2, z'
'-x+1/2, y+1/2, -z'
'-x, -y, -z'
'x, -y, z'
'-x+1/2, -y+1/2, -z'
'x+1/2, -y+1/2, z'

loop_
_atom_site_label
_atom_site_type_symbol
_atom_site_fract_x
_atom_site_fract_y
_atom_site_fract_z
_atom_site_U_iso_or_equiv
_atom_site_adp_type
_atom_site_occupancy
_atom_site_symmetry_multiplicity
_atom_site_calc_flag
_atom_site_refinement_flags
_atom_site_disorder_assembly
_atom_site_disorder_group
W1 W 0.32465(2) 0.73557(7) 0.78903(4) 0.0153(2) Uani 1 1 d . . .
W2 W 0.48353(3) 0.73561(10) 1.22345(5) 0.0118(3) Uani 0.80 1 d PD . .
W2' W 0.48269(13) 0.7332(4) 1.2338(2) 0.0046(12) Uiso 0.20 1 d PD . .
W3 W 0.58187(2) 0.73562(7) 1.30558(4) 0.0153(2) Uani 1 1 d . . .
W5 W 0.34569(2) 0.73487(7) 0.94749(4) 0.0156(2) Uani 1 1 d . . .
W7' W 0.27308(5) 0.61544(15) 0.64002(9) 0.0108(4) Uiso 0.50 1 d PD . .
W7 W 0.27981(5) 0.61645(16) 0.63794(8) 0.0145(6) Uani 0.50 1 d PD . .
W9 W 0.25844(2) 0.61651(8) 0.88919(5) 0.0270(3) Uani 1 1 d . . .
W10 W 0.66579(3) 0.61572(8) 1.41969(5) 0.0236(3) Uani 1 1 d . . .
W12 W 0.23776(3) 0.61684(8) 0.73061(6) 0.0296(3) Uani 1 1 d . . .
W15 W 0.32922(2) 0.61578(7) 1.05443(4) 0.0230(2) Uani 1 1 d . . .
W17 W 0.40648(2) 0.61590(8) 1.21090(5) 0.0227(3) Uani 1 1 d . . .
W19 W 0.49267(3) 0.61662(8) 1.36042(5) 0.0290(3) Uani 1 1 d . . .
W20 W 0.59150(3) 0.61679(8) 1.44048(5) 0.0308(3) Uani 1 1 d . . .
Mn1 Mn 0.7500 0.7500 1.5000 0.0313(16) Uani 1 2 d S . .
Mn2 Mn 0.17396(11) 0.7490(4) 0.8280(2) 0.0202(13) Uani 0.70 1 d P . .
Mn3 Mn 0.1598(2) 0.6167(7) 0.6900(3) 0.035(2) Uani 0.50 1 d P . .
Mn4 Mn 0.6501(2) 0.7663(7) 1.5546(4) 0.041(2) Uani 0.50 1 d P . .
Mn5 Mn 0.58027(19) 0.7801(6) 1.1620(3) 0.0269(19) Uiso 0.50 1 d P . .
Mn6 Mn 0.3392(6) 1.0000 0.9490(11) 0.016(6) Uiso 0.20 2 d SP . .
Mn7 Mn 0.3130(4) 1.0000 0.7739(7) 0.035(4) Uiso 0.40 2 d SP . .
Mn8 Mn 0.4792(4) 1.0000 1.2329(7) 0.034(4) Uiso 0.40 2 d SP . .
Mn9 Mn 0.5864(5) 1.0000 1.3241(9) 0.062(6) Uiso 0.40 2 d SP . .
Mn10 Mn 0.5000 0.703(2) 1.5000 0.031(7) Uiso 0.20 2 d SP . .
P1 P 0.58813(18) 0.5000 1.3253(3) 0.0101(17) Uiso 1 2 d S . .
P2 P 0.47903(18) 0.5000 1.2367(3) 0.0093(18) Uani 1 2 d S . .
P3 P 0.33642(18) 0.5000 0.9497(3) 0.0112(19) Uani 1 2 d S . .
P4 P 0.31327(18) 0.5000 0.7729(3) 0.0098(17) Uiso 1 2 d S . .
K1 K 0.42650(18) 0.8844(6) 1.4590(4) 0.041(2) Uani 0.80 1 d P . .
K2 K 0.2500 0.7500 1.0000 0.061(5) Uiso 0.60 2 d SP . .
K3 K 0.4219(4) 0.5940(11) 1.0787(6) 0.047(4) Uani 0.50 1 d P . .
K4 K 0.3733(2) 0.5831(8) 0.7460(5) 0.042(3) Uani 0.60 1 d P . .
K5 K 0.6664(5) 0.8400(19) 1.3327(10) 0.044(6) Uiso 0.30 1 d P . .
K6 K 0.5264(7) 0.5000 1.1672(13) 0.063(8) Uiso 0.40 2 d SP . .
O1 O 0.4361(4) 0.5000 1.2027(8) 0.007(4) Uiso 1 2 d S . .
O2 O 0.3764(4) 0.5982(12) 1.1221(7) 0.021(4) Uiso 1 1 d . . .
O3 O 0.3879(5) 0.5000 1.2172(10) 0.019(5) Uiso 1 2 d S . .
O4 O 0.3785(4) 0.6920(12) 1.2161(7) 0.019(4) Uiso 1 1 d . . .
O5 O 0.4407(4) 0.6061(12) 1.2951(8) 0.027(4) Uani 1 1 d . . .
O6 O 0.4353(3) 0.6929(11) 1.2031(6) 0.009(3) Uiso 1 1 d . . .
O7 O 0.4887(3) 0.5864(11) 1.2173(6) 0.014(4) Uiso 1 1 d . . .
O8 O 0.4937(5) 0.5000 1.3016(9) 0.018(5) Uiso 1 2 d S . .
O9 O 0.4880(5) 0.5000 1.3910(9) 0.010(5) Uiso 1 2 d S . .
O10 O 0.4880(4) 0.6937(13) 1.4071(7) 0.023(4) Uiso 1 1 d . . .
O11 O 0.4704(4) 0.7423(12) 1.1461(7) 0.024(4) Uani 1 1 d . . .
O12 O 0.4774(4) 0.8480(14) 1.2380(8) 0.033(5) Uiso 1 1 d . . .
O13 O 0.4972(4) 0.6932(12) 1.3105(7) 0.018(4) Uiso 1 1 d . . .
O14 O 0.5336(4) 0.7410(12) 1.2644(7) 0.018(4) Uiso 1 1 d . . .
O15 O 0.5428(4) 0.6034(12) 1.4113(7) 0.020(4) Uiso 1 1 d . . .
O16 O 0.5904(4) 0.8487(13) 1.3313(7) 0.022(4) Uiso 1 1 d . . .
O17 O 0.5851(4) 0.7331(14) 1.2431(8) 0.034(5) Uiso 1 1 d . . .
O18 O 0.5795(4) 0.6900(12) 1.3773(7) 0.019(4) Uiso 1 1 d . . .
O19 O 0.6311(3) 0.6910(10) 1.3614(6) 0.006(3) Uiso 1 1 d . . .
O20 O 0.5734(3) 0.5863(11) 1.2872(6) 0.010(3) Uiso 1 1 d . . .
O21 O 0.5800(5) 0.5000 1.3752(8) 0.009(5) Uiso 1 2 d S . .
O22 O 0.6041(4) 0.6913(14) 1.5018(7) 0.029(4) Uiso 1 1 d . . .
O23 O 0.6022(6) 0.5000 1.4847(10) 0.023(6) Uiso 1 2 d S . .
O24 O 0.6401(4) 0.6075(12) 1.4551(7) 0.022(4) Uiso 1 1 d . . .
O25 O 0.6297(4) 0.5000 1.3619(8) 0.004(4) Uiso 1 2 d S . .
O26 O 0.6995(4) 0.6932(12) 1.4718(7) 0.018(4) Uiso 1 1 d . . .
O27 O 0.6873(6) 0.5000 1.4547(12) 0.036(7) Uiso 1 2 d S . .
O28 O 0.3180(4) 0.6938(13) 1.0923(7) 0.023(4) Uiso 1 1 d . . .
O29 O 0.3187(6) 0.5000 1.0763(12) 0.049(7) Uani 1 2 d S . .
O30 O 0.3431(4) 0.5000 1.0124(8) 0.007(4) Uiso 1 2 d S . .
O31 O 0.3443(4) 0.6931(12) 1.0174(7) 0.025(4) Uani 1 1 d . . .
O32 O 0.2850(4) 0.6070(11) 0.9802(7) 0.018(4) Uiso 1 1 d . . .
O33 O 0.2961(6) 0.5000 0.9053(10) 0.026(6) Uani 1 2 d S . .
O34 O 0.3528(3) 0.5859(11) 0.9427(6) 0.011(3) Uiso 1 1 d . . .
O35 O 0.3923(4) 0.7417(13) 0.9896(7) 0.025(4) Uiso 1 1 d . . .
O36 O 0.2944(4) 0.6952(12) 0.9004(7) 0.022(4) Uiso 1 1 d . . .
O37 O 0.2359(4) 0.5000 0.8852(8) 0.005(4) Uiso 1 2 d S . .
O38 O 0.2264(4) 0.6911(12) 0.8821(7) 0.017(4) Uiso 1 1 d . . .
O39 O 0.2406(4) 0.6042(12) 0.8058(7) 0.022(4) Uiso 1 1 d . . .
O40 O 0.2142(5) 0.5000 0.7047(10) 0.020(6) Uiso 1 2 d S . .
O41 O 0.2011(4) 0.6925(14) 0.6938(8) 0.030(5) Uiso 1 1 d . . .
O42 O 0.2428(3) 0.6069(11) 0.6602(6) 0.012(3) Uiso 1 1 d . . .
O43 O 0.3147(4) 0.6025(12) 0.6281(7) 0.021(4) Uiso 1 1 d . . .
O44 O 0.2586(6) 0.5000 0.5962(10) 0.025(6) Uiso 1 2 d S . .
O45 O 0.3031(3) 0.6947(10) 0.7031(6) 0.007(3) Uiso 1 1 d . . .
O46 O 0.2755(4) 0.6914(11) 0.7680(7) 0.018(4) Uani 1 1 d . . .
O47 O 0.3045(4) 0.5000 0.7060(8) 0.005(4) Uiso 1 2 d S . .
O48 O 0.3675(4) 0.7354(14) 0.8029(8) 0.032(5) Uiso 1 1 d . . .
O49 O 0.2799(5) 0.5000 0.7720(9) 0.012(5) Uiso 1 2 d S . .
O50 O 0.3374(4) 0.7405(12) 0.8697(7) 0.017(4) Uiso 1 1 d . . .
O51 O 0.3106(4) 0.8467(14) 0.7706(7) 0.027(4) Uiso 1 1 d . . .
O52 O 0.2529(4) 0.6923(12) 0.5791(6) 0.016(4) Uiso 1 1 d . . .
O53 O 0.3331(3) 0.4117(10) 0.8038(6) 0.008(3) Uiso 1 1 d . . .
O54 O 0.3356(4) 0.8494(14) 0.9508(8) 0.028(4) Uiso 1 1 d . . .
O55 O 0.1560(9) 0.623(2) 0.837(2) 0.124(17) Uani 1 1 d . . .
O56 O 0.1608(6) 0.690(2) 0.7467(11) 0.080(9) Uani 1 1 d . . .
O57 O 0.1613(9) 0.5000 0.737(2) 0.084(15) Uani 1 2 d S . .
O58 O 0.4197(11) 0.812(4) 0.919(2) 0.054(13) Uiso 0.50 1 d P . .
O59 O 0.2381(8) 0.882(3) 0.8703(15) 0.028(9) Uiso 0.50 1 d P . .
O60 O 0.4319(13) 0.645(5) 1.4528(17) 0.37(3) Uani 1 1 d . . .
O61 O 0.392(2) 1.0000 1.353(5) 0.08(3) Uiso 0.40 2 d SP . .
O62 O 0.5402(7) 0.855(2) 1.3879(14) 0.091(10) Uiso 1 1 d . . .
O63 O 0.7245(5) 0.8649(16) 1.4496(9) 0.045(6) Uiso 1 1 d . . .
O64 O 0.568(2) 1.0000 1.390(4) 0.11(3) Uiso 0.60 2 d SP . .
O65 O 0.5601(10) 0.633(3) 1.1258(19) 0.062(12) Uiso 0.60 1 d P . .
O66 O 0.4036(16) 0.730(5) 1.333(3) 0.10(2) Uiso 0.50 1 d P . .
O67 O 0.1939(13) 0.5000 0.487(2) 0.121(19) Uiso 1 2 d S . .
O68 O 0.1755(8) 0.382(2) 0.9807(15) 0.025(9) Uiso 0.50 1 d P . .
O69 O 0.3393(11) 0.380(3) 1.273(2) 0.068(14) Uiso 0.60 1 d P . .
O70 O 0.486(4) 1.0000 1.397(7) 0.14(5) Uiso 0.40 2 d SP . .
O71 O 0.5278(10) 0.798(3) 1.1284(19) 0.050(12) Uiso 0.50 1 d P . .
O72 O 0.3617(17) 1.0000 0.846(3) 0.040(19) Uiso 0.40 2 d SP . .
O73 O 0.310(3) 1.0000 0.849(6) 0.12(5) Uiso 0.40 2 d SP . .
O74 O 0.5381(15) 1.0000 1.317(3) 0.068(18) Uiso 0.60 2 d SP . .
O75 O 0.4403(4) 0.8847(12) 0.9718(7) 0.022(4) Uiso 1 1 d . . .
O76 O 0.4999(6) 0.8857(15) 1.0829(9) 0.055(7) Uani 1 1 d . . .
O77 O 0.1478(15) 0.5000 0.566(3) 0.072(19) Uiso 0.60 2 d SP . .
O79 O 0.4053(4) 0.8813(12) 1.0688(7) 0.018(4) Uiso 1 1 d . . .
O80 O 0.351(2) 0.5000 1.273(4) 0.12(3) Uiso 0.60 2 d SP . .
O81 O 0.1904(19) 0.5000 0.928(3) 0.10(3) Uiso 0.60 2 d SP . .
O82 O 0.1962(8) 0.862(3) 0.8020(16) 0.106(12) Uiso 1 1 d . . .
O83 O 0.3728(17) 1.0000 1.026(3) 0.13(3) Uiso 0.80 2 d SP . .
O84 O 0.3977(7) 0.5000 0.9107(13) 0.060(8) Uiso 1.20 2 d SP . .

loop_
_atom_site_aniso_label
_atom_site_aniso_U_11
_atom_site_aniso_U_22
_atom_site_aniso_U_33
_atom_site_aniso_U_23
_atom_site_aniso_U_13
_atom_site_aniso_U_12
W1 0.0178(3) 0.0147(5) 0.0155(3) 0.0005(3) 0.0107(3) -0.0005(4)
W2 0.0125(4) 0.0166(7) 0.0088(4) 0.0051(4) 0.0076(3) 0.0025(4)
W3 0.0126(3) 0.0145(5) 0.0193(4) 0.0015(4) 0.0091(3) -0.0002(4)
W5 0.0172(3) 0.0159(5) 0.0140(3) -0.0021(4) 0.0089(3) -0.0024(4)
W7 0.0091(7) 0.0253(13) 0.0107(7) 0.0071(7) 0.0066(6) 0.0058(8)
W9 0.0139(4) 0.0198(6) 0.0489(5) 0.0012(4) 0.0185(3) 0.0038(4)
W10 0.0163(4) 0.0182(6) 0.0189(4) -0.0030(4) -0.0009(4) -0.0049(4)
W12 0.0121(4) 0.0181(6) 0.0523(6) 0.0002(5) 0.0142(4) 0.0025(4)
W15 0.0351(4) 0.0190(6) 0.0280(4) -0.0002(4) 0.0258(3) 0.0038(4)
W17 0.0189(3) 0.0195(6) 0.0380(4) 0.0014(4) 0.0211(3) 0.0033(4)
W19 0.0552(5) 0.0187(6) 0.0266(4) -0.0032(4) 0.0312(3) 0.0001(5)
W20 0.0584(5) 0.0205(6) 0.0197(4) -0.0042(4) 0.0256(4) -0.0020(5)
Mn1 0.018(2) 0.049(4) 0.022(2) -0.011(3) 0.0086(18) -0.010(3)
Mn2 0.0124(17) 0.034(3) 0.0196(19) -0.004(2) 0.0121(14) 0.009(2)
Mn3 0.060(3) 0.042(6) 0.023(3) 0.002(3) 0.035(2) 0.006(4)
Mn4 0.061(4) 0.041(6) 0.041(4) -0.011(4) 0.040(3) -0.010(4)
P2 0.006(3) 0.011(4) 0.007(3) 0.000 0.001(2) 0.000
P3 0.010(3) 0.008(4) 0.017(3) 0.000 0.008(2) 0.000
K1 0.032(3) 0.051(6) 0.057(4) -0.003(4) 0.035(2) 0.001(3)
K3 0.046(7) 0.044(9) 0.027(6) -0.017(6) 0.005(5) -0.012(7)
K4 0.051(4) 0.033(6) 0.061(5) 0.005(5) 0.044(4) 0.004(5)
O5 0.036(6) 0.017(9) 0.054(8) 0.009(7) 0.041(5) 0.009(7)
O11 0.034(7) 0.021(10) 0.030(7) -0.010(7) 0.026(5) -0.008(7)
O29 0.076(10) 0.046(19) 0.076(12) 0.000 0.073(8) 0.000
O31 0.038(7) 0.006(8) 0.040(8) 0.008(7) 0.027(6) 0.012(7)
O33 0.029(10) 0.035(16) 0.019(9) 0.000 0.017(8) 0.000
O46 0.024(6) 0.012(9) 0.023(6) -0.002(6) 0.015(5) 0.010(7)
O55 0.10(2) 0.041(18) 0.20(4) -0.01(2) 0.07(2) 0.001(17)
O56 0.085(12) 0.12(2) 0.057(11) -0.010(14) 0.051(9) 0.004(16)
O57 0.067(18) 0.03(2) 0.16(3) 0.000 0.06(2) 0.000
O60 0.44(3) 0.62(8) 0.146(19) 0.25(3) 0.227(19) 0.43(4)
O76 0.082(13) 0.040(14) 0.038(10) 0.016(9) 0.031(9) -0.012(11)

loop_
_atom_type_symbol
_atom_type_description
_atom_type_scat_dispersion_real
_atom_type_scat_dispersion_imag
_atom_type_scat_source
W W -0.8490 6.8722 'International Tables Vol C Tables 4.2.6.8 and 6.1.1.4'
Mn Mn 0.3368 0.7283 'International Tables Vol C Tables 4.2.6.8 and 6.1.1.4'
P P 0.1023 0.0942 'International Tables Vol C Tables 4.2.6.8 and 6.1.1.4'
K K 0.2009 0.2494 'International Tables Vol C Tables 4.2.6.8 and 6.1.1.4'
O O 0.0106 0.0060 'International Tables Vol C Tables 4.2.6.8 and 6.1.1.4'
H H 0.0000 0.0000 'International Tables Vol C Tables 4.2.6.8 and 6.1.1.4'

loop_
_geom_angle_atom_site_label_1
_geom_angle_atom_site_label_2
_geom_angle_atom_site_label_3
_geom_angle
_geom_angle_site_symmetry_1
_geom_angle_site_symmetry_3
_geom_angle_publ_flag
O51 W1 O48 104.9(9) . . ?
O51 W1 O50 97.0(8) . . ?
O48 W1 O50 99.1(8) . . ?
O51 W1 O45 94.6(7) . . ?
O48 W1 O45 91.1(7) . . ?
O50 W1 O45 162.1(7) . . ?
O51 W1 O46 91.8(7) . . ?
O48 W1 O46 161.9(8) . . ?
O50 W1 O46 85.4(6) . . ?
O45 W1 O46 80.6(6) . . ?
O51 W1 O53 170.2(6) . 6_565 ?
O48 W1 O53 84.1(7) . 6_565 ?
O50 W1 O53 85.3(6) . 6_565 ?
O45 W1 O53 81.0(6) . 6_565 ?
O46 W1 O53 78.8(6) . 6_565 ?
O51 W1 K4 131.4(7) . . ?
O48 W1 K4 44.5(7) . . ?
O50 W1 K4 120.8(5) . . ?
O45 W1 K4 58.4(4) . . ?
O46 W1 K4 118.4(5) . . ?
O53 W1 K4 53.2(5) 6_565 . ?
O51 W1 K5 65.3(8) . 2_657 ?
O48 W1 K5 63.0(7) . 2_657 ?
O50 W1 K5 147.6(6) . 2_657 ?
O45 W1 K5 50.3(6) . 2_657 ?
O46 W1 K5 120.3(5) . 2_657 ?
O53 W1 K5 116.9(6) 6_565 2_657 ?
K4 W1 K5 66.6(4) . 2_657 ?
O12 W2 O11 102.4(9) . . ?
O12 W2 O14 97.4(8) . . ?
O11 W2 O14 100.3(7) . . ?
O12 W2 O6 93.1(8) . . ?
O11 W2 O6 95.1(6) . . ?
O14 W2 O6 159.0(6) . . ?
O12 W2 O13 90.5(8) . . ?
O11 W2 O13 166.3(7) . . ?
O14 W2 O13 82.0(6) . . ?
O6 W2 O13 79.7(6) . . ?
O12 W2 O7 169.0(8) . . ?
O11 W2 O7 87.0(7) . . ?
O14 W2 O7 86.3(6) . . ?
O6 W2 O7 80.3(6) . . ?
O13 W2 O7 79.7(6) . . ?
O12 W2 K3 127.0(6) . . ?
O11 W2 K3 44.9(6) . . ?
O14 W2 K3 124.6(6) . . ?
O6 W2 K3 59.8(5) . . ?
O13 W2 K3 123.0(5) . . ?
O7 W2 K3 56.8(4) . . ?
O12 W2' O13 102.0(9) . . ?
O12 W2' O6 98.8(8) . . ?
O13 W2' O6 90.0(7) . . ?
O12 W2' O14 95.6(8) . . ?
O13 W2' O14 87.1(7) . . ?
O6 W2' O14 165.6(8) . . ?
O12 W2' O11 93.2(9) . . ?
O13 W2' O11 164.6(8) . . ?
O6 W2' O11 90.4(6) . . ?
O14 W2' O11 88.8(7) . . ?
O12 W2' O7 172.8(9) . . ?
O13 W2' O7 85.1(7) . . ?
O6 W2' O7 82.2(6) . . ?
O14 W2' O7 83.5(6) . . ?
O11 W2' O7 79.7(7) . . ?
O12 W2' K3 121.2(6) . . ?
O13 W2' K3 126.7(6) . . ?
O6 W2' K3 56.1(5) . . ?
O14 W2' K3 115.5(6) . . ?
O11 W2' K3 43.5(5) . . ?
O7 W2' K3 53.6(4) . . ?
O16 W3 O17 106.1(9) . . ?
O16 W3 O14 97.3(7) . . ?
O17 W3 O14 98.3(8) . . ?
O16 W3 O19 95.5(6) . . ?
O17 W3 O19 92.4(7) . . ?
O14 W3 O19 160.3(7) . . ?
O16 W3 O18 92.8(8) . . ?
O17 W3 O18 160.4(8) . . ?
O14 W3 O18 84.3(7) . . ?
O19 W3 O18 80.3(6) . . ?
O16 W3 O20 171.0(7) . . ?
O17 W3 O20 82.3(8) . . ?
O14 W3 O20 84.5(6) . . ?
O19 W3 O20 80.6(5) . . ?
O18 W3 O20 78.5(6) . . ?
O16 W3 K4 130.5(6) . 2_657 ?
O17 W3 K4 44.4(7) . 2_657 ?
O14 W3 K4 121.8(6) . 2_657 ?
O19 W3 K4 57.4(4) . 2_657 ?
O18 W3 K4 118.2(5) . 2_657 ?
O20 W3 K4 53.8(4) . 2_657 ?
O16 W3 K5 64.8(7) . . ?
O17 W3 K5 64.8(7) . . ?
O14 W3 K5 148.0(7) . . ?
O19 W3 K5 51.7(6) . . ?
O18 W3 K5 121.1(5) . . ?
O20 W3 K5 117.5(6) . . ?
K4 W3 K5 66.2(4) 2_657 . ?
O54 W5 O35 100.2(8) . . ?
O54 W5 O50 96.9(8) . . ?
O35 W5 O50 97.1(8) . . ?
O54 W5 O31 95.2(8) . . ?
O35 W5 O31 94.6(7) . . ?
O50 W5 O31 161.3(7) . . ?
O54 W5 O36 92.8(7) . . ?
O35 W5 O36 166.8(8) . . ?
O50 W5 O36 83.1(7) . . ?
O31 W5 O36 82.2(7) . . ?
O54 W5 O34 173.2(7) . . ?
O35 W5 O34 85.7(7) . . ?
O50 W5 O34 85.6(7) . . ?
O31 W5 O34 80.9(6) . . ?
O36 W5 O34 81.2(6) . . ?
O54 W5 K3 126.0(6) . . ?
O35 W5 K3 45.3(6) . . ?
O50 W5 K3 122.8(5) . . ?
O31 W5 K3 58.6(5) . . ?
O36 W5 K3 124.2(6) . . ?
O34 W5 K3 56.5(4) . . ?
O52 W7' O42 103.4(7) . . ?
O52 W7' O45 101.2(7) . . ?
O42 W7' O45 94.6(7) . . ?
O52 W7' O44 99.1(8) . . ?
O42 W7' O44 93.5(9) . . ?
O45 W7' O44 155.7(7) . . ?
O52 W7' O43 88.2(7) . . ?
O42 W7' O43 168.2(7) . . ?
O45 W7' O43 85.1(6) . . ?
O44 W7' O43 82.4(9) . . ?
O52 W7' O47 165.4(8) . . ?
O42 W7' O47 88.9(7) . . ?
O45 W7' O47 85.3(5) . . ?
O44 W7' O47 72.0(6) . . ?
O43 W7' O47 79.3(7) . . ?
O52 W7' K4 123.7(5) . . ?
O42 W7' K4 126.3(5) . . ?
O45 W7' K4 55.3(5) . . ?
O44 W7' K4 102.0(6) . . ?
O43 W7' K4 44.9(5) . . ?
O47 W7' K4 50.0(4) . . ?
O52 W7' K5 67.3(6) . 2_657 ?
O42 W7' K5 125.6(6) . 2_657 ?
O45 W7' K5 42.2(6) . 2_657 ?
O44 W7' K5 140.1(9) . 2_657 ?
O43 W7' K5 60.7(6) . 2_657 ?
O47 W7' K5 111.8(5) . 2_657 ?
K4 W7' K5 63.1(4) . 2_657 ?
O52 W7 O43 100.4(8) . . ?
O52 W7 O45 102.4(7) . . ?
O43 W7 O45 96.5(7) . . ?
O52 W7 O44 98.6(7) . . ?
O43 W7 O44 91.3(9) . . ?
O45 W7 O44 155.9(8) . . ?
O52 W7 O42 91.1(7) . . ?
O43 W7 O42 167.8(7) . . ?
O45 W7 O42 84.7(6) . . ?
O44 W7 O42 83.1(9) . . ?
O52 W7 O47 168.1(6) . . ?
O43 W7 O47 86.9(7) . . ?
O45 W7 O47 85.9(5) . . ?
O44 W7 O47 71.7(7) . . ?
O42 W7 O47 81.1(6) . . ?
O52 W7 K4 136.9(6) . . ?
O43 W7 K4 48.5(5) . . ?
O45 W7 K4 61.4(5) . . ?
O44 W7 K4 109.4(6) . . ?
O42 W7 K4 123.5(4) . . ?
O47 W7 K4 54.6(5) . . ?
O52 W7 K5 73.1(6) . 2_657 ?
O43 W7 K5 66.2(7) . 2_657 ?
O45 W7 K5 47.7(6) . 2_657 ?
O44 W7 K5 153.3(9) . 2_657 ?
O42 W7 K5 121.7(6) . 2_657 ?
O47 W7 K5 118.6(5) . 2_657 ?
K4 W7 K5 67.1(4) . 2_657 ?
O38 W9 O36 104.9(8) . . ?
O38 W9 O39 98.2(7) . . ?
O36 W9 O39 90.5(7) . . ?
O38 W9 O37 97.8(7) . . ?
O36 W9 O37 157.1(7) . . ?
O39 W9 O37 89.2(8) . . ?
O38 W9 O32 94.5(7) . . ?
O36 W9 O32 87.9(7) . . ?
O39 W9 O32 167.1(7) . . ?
O37 W9 O32 87.3(7) . . ?
O38 W9 O33 169.2(8) . . ?
O36 W9 O33 84.7(7) . . ?
O39 W9 O33 86.4(8) . . ?
O37 W9 O33 72.4(7) . . ?
O32 W9 O33 80.7(7) . . ?
O38 W9 K2 46.6(5) . . ?
O36 W9 K2 91.9(5) . . ?
O39 W9 K2 144.0(5) . . ?
O37 W9 K2 101.7(6) . . ?
O32 W9 K2 48.9(5) . . ?
O33 W9 K2 129.6(6) . . ?
O26 W10 O19 104.8(7) . . ?
O26 W10 O24 99.2(7) . . ?
O19 W10 O24 88.5(7) . . ?
O26 W10 O27 100.4(8) . . ?
O19 W10 O27 154.7(8) . . ?
O24 W10 O27 89.8(11) . . ?
O26 W10 O43 93.3(7) . 2_657 ?
O19 W10 O43 90.0(7) . 2_657 ?
O24 W10 O43 167.4(7) . 2_657 ?
O27 W10 O43 86.2(11) . 2_657 ?
O26 W10 O25 170.9(6) . . ?
O19 W10 O25 84.2(5) . . ?
O24 W10 O25 82.5(7) . . ?
O27 W10 O25 70.6(7) . . ?
O43 W10 O25 84.9(7) 2_657 . ?
O26 W10 K4 129.3(6) . 2_657 ?
O19 W10 K4 57.2(5) . 2_657 ?
O24 W10 K4 124.2(5) . 2_657 ?
O27 W10 K4 104.1(8) . 2_657 ?
O43 W10 K4 45.9(5) 2_657 2_657 ?
O25 W10 K4 54.2(5) . 2_657 ?
O26 W10 K5 70.2(6) . . ?
O19 W10 K5 46.4(5) . . ?
O24 W10 K5 123.5(6) . . ?
O27 W10 K5 146.0(10) . . ?
O43 W10 K5 62.6(6) 2_657 . ?
O25 W10 K5 116.4(5) . . ?
K4 W10 K5 64.6(4) 2_657 . ?
O41 W12 O46 105.2(8) . . ?
O41 W12 O40 99.9(8) . . ?
O46 W12 O40 154.7(7) . . ?
O41 W12 O39 97.3(8) . . ?
O46 W12 O39 89.7(7) . . ?
O40 W12 O39 89.4(9) . . ?
O41 W12 O42 95.4(8) . . ?
O46 W12 O42 89.1(7) . . ?
O40 W12 O42 86.3(9) . . ?
O39 W12 O42 167.2(6) . . ?
O41 W12 O49 171.6(7) . . ?
O46 W12 O49 83.2(6) . . ?
O40 W12 O49 71.7(6) . . ?
O39 W12 O49 83.3(7) . . ?
O42 W12 O49 83.9(7) . . ?
O41 W12 Mn3 41.9(7) . . ?
O46 W12 Mn3 139.5(5) . . ?
O40 W12 Mn3 64.2(6) . . ?
O39 W12 Mn3 76.1(5) . . ?
O42 W12 Mn3 112.5(4) . . ?
O49 W12 Mn3 131.0(4) . . ?
O28 W15 O31 103.7(8) . . ?
O28 W15 O32 99.0(7) . . ?
O31 W15 O32 89.1(7) . . ?
O28 W15 O2 94.7(7) . . ?
O31 W15 O2 91.2(7) . . ?
O32 W15 O2 165.9(7) . . ?
O28 W15 O29 100.1(10) . . ?
O31 W15 O29 156.2(9) . . ?
O32 W15 O29 87.5(9) . . ?
O2 W15 O29 86.6(9) . . ?
O28 W15 O30 172.6(7) . . ?
O31 W15 O30 83.6(7) . . ?
O32 W15 O30 82.4(7) . . ?
O2 W15 O30 83.6(7) . . ?
O29 W15 O30 72.6(8) . . ?
O28 W15 K2 49.0(5) . . ?
O31 W15 K2 93.1(5) . . ?
O32 W15 K2 50.7(5) . . ?
O2 W15 K2 143.3(5) . . ?
O29 W15 K2 102.7(7) . . ?
O30 W15 K2 133.0(4) . . ?
O28 W15 K3 126.1(5) . . ?
O31 W15 K3 56.5(5) . . ?
O32 W15 K3 126.6(6) . . ?
O2 W15 K3 44.4(6) . . ?
O29 W15 K3 108.2(7) . . ?
O30 W15 K3 56.8(5) . . ?
K2 W15 K3 148.9(2) . . ?
O4 W17 O6 103.8(7) . . ?
O4 W17 O5 96.4(7) . . ?
O6 W17 O5 90.4(7) . . ?
O4 W17 O3 99.0(8) . . ?
O6 W17 O3 157.2(8) . . ?
O5 W17 O3 86.9(8) . . ?
O4 W17 O2 97.0(7) . . ?
O6 W17 O2 90.5(7) . . ?
O5 W17 O2 165.9(7) . . ?
O3 W17 O2 86.9(8) . . ?
O4 W17 O1 170.4(7) . . ?
O6 W17 O1 85.7(6) . . ?
O5 W17 O1 85.0(7) . . ?
O3 W17 O1 71.5(7) . . ?
O2 W17 O1 81.0(7) . . ?
O4 W17 K3 128.4(6) . . ?
O6 W17 K3 56.5(5) . . ?
O5 W17 K3 127.2(6) . . ?
O3 W17 K3 108.4(7) . . ?
O2 W17 K3 44.0(5) . . ?
O1 W17 K3 55.7(5) . . ?
O10 W19 O13 103.9(8) . . ?
O10 W19 O15 97.6(7) . . ?
O13 W19 O15 89.9(7) . . ?
O10 W19 O9 99.4(8) . . ?
O13 W19 O9 156.5(8) . . ?
O15 W19 O9 89.2(7) . . ?
O10 W19 O5 96.1(7) . . ?
O13 W19 O5 88.5(7) . . ?
O15 W19 O5 166.2(7) . . ?
O9 W19 O5 86.8(7) . . ?
O10 W19 O8 171.2(8) . . ?
O13 W19 O8 83.7(7) . . ?
O15 W19 O8 86.5(7) . . ?
O9 W19 O8 72.8(7) . . ?
O5 W19 O8 79.7(7) . . ?
O22 W20 O18 106.5(8) . . ?
O22 W20 O15 98.1(8) . . ?
O18 W20 O15 90.0(7) . . ?
O22 W20 O23 97.1(9) . . ?
O18 W20 O23 156.2(9) . . ?
O15 W20 O23 90.1(8) . . ?
O22 W20 O24 96.0(7) . . ?
O18 W20 O24 87.1(7) . . ?
O15 W20 O24 165.8(7) . . ?
O23 W20 O24 87.0(9) . . ?
O22 W20 O21 169.2(7) . . ?
O18 W20 O21 84.1(7) . . ?
O15 W20 O21 83.9(7) . . ?
O23 W20 O21 72.3(7) . . ?
O24 W20 O21 82.0(7) . . ?
O63 Mn1 O63 180.0(13) . 7_668 ?
O63 Mn1 O26 91.8(7) . 7_668 ?
O63 Mn1 O26 88.2(7) 7_668 7_668 ?
O63 Mn1 O26 88.2(7) . . ?
O63 Mn1 O26 91.8(7) 7_668 . ?
O26 Mn1 O26 180.000(4) 7_668 . ?
O63 Mn1 O52 91.8(8) . 8_566 ?
O63 Mn1 O52 88.2(8) 7_668 8_566 ?
O26 Mn1 O52 92.5(6) 7_668 8_566 ?
O26 Mn1 O52 87.5(6) . 8_566 ?
O63 Mn1 O52 88.2(8) . 2_657 ?
O63 Mn1 O52 91.8(8) 7_668 2_657 ?
O26 Mn1 O52 87.5(6) 7_668 2_657 ?
O26 Mn1 O52 92.5(6) . 2_657 ?
O52 Mn1 O52 180.000(7) 8_566 2_657 ?
O63 Mn1 K5 36.0(7) . . ?
O63 Mn1 K5 144.0(7) 7_668 . ?
O26 Mn1 K5 115.1(5) 7_668 . ?
O26 Mn1 K5 64.9(5) . . ?
O52 Mn1 K5 116.0(5) 8_566 . ?
O52 Mn1 K5 64.0(5) 2_657 . ?
O63 Mn1 K5 144.0(7) . 7_668 ?
O63 Mn1 K5 36.0(7) 7_668 7_668 ?
O26 Mn1 K5 64.9(5) 7_668 7_668 ?
O26 Mn1 K5 115.1(5) . 7_668 ?
O52 Mn1 K5 64.0(5) 8_566 7_668 ?
O52 Mn1 K5 116.0(5) 2_657 7_668 ?
K5 Mn1 K5 180.000(8) . 7_668 ?
O55 Mn2 O56 81.9(17) . . ?
O55 Mn2 O28 94.6(15) . 7_567 ?
O56 Mn2 O28 174.2(9) . 7_567 ?
O55 Mn2 O38 87.2(11) . . ?
O56 Mn2 O38 96.0(9) . . ?
O28 Mn2 O38 88.5(6) 7_567 . ?
O55 Mn2 O4 90.8(11) . 7_567 ?
O56 Mn2 O4 90.4(8) . 7_567 ?
O28 Mn2 O4 85.0(6) 7_567 7_567 ?
O38 Mn2 O4 172.9(7) . 7_567 ?
O55 Mn2 O82 164.1(17) . . ?
O56 Mn2 O82 83.8(13) . . ?
O28 Mn2 O82 100.2(11) 7_567 . ?
O38 Mn2 O82 87.5(10) . . ?
O4 Mn2 O82 96.2(10) 7_567 . ?
O55 Mn2 K2 91.0(12) . . ?
O56 Mn2 K2 140.6(8) . . ?
O28 Mn2 K2 43.8(4) 7_567 . ?
O38 Mn2 K2 44.7(4) . . ?
O4 Mn2 K2 128.7(5) 7_567 . ?
O82 Mn2 K2 95.7(8) . . ?
O56 Mn3 O57 89.6(16) . . ?
O56 Mn3 O41 93.2(12) . . ?
O57 Mn3 O41 130.9(11) . . ?
O56 Mn3 W12 102.8(8) . . ?
O57 Mn3 W12 98.4(10) . . ?
O41 Mn3 W12 33.5(5) . . ?
O56 Mn3 K1 114.0(8) . 7_567 ?
O57 Mn3 K1 107.2(10) . 7_567 ?
O41 Mn3 K1 115.9(6) . 7_567 ?
W12 Mn3 K1 134.6(3) . 7_567 ?
O22 Mn4 K1 68.0(6) . 2_658 ?
O71 Mn5 O48 169.5(15) . 2_657 ?
O71 Mn5 O17 85.2(15) . . ?
O48 Mn5 O17 90.2(8) 2_657 . ?
O71 Mn5 O58 100.7(17) . 2_657 ?
O48 Mn5 O58 83.1(13) 2_657 2_657 ?
O17 Mn5 O58 172.0(14) . 2_657 ?
O71 Mn5 O65 80.5(17) . . ?
O48 Mn5 O65 89.7(12) 2_657 . ?
O17 Mn5 O65 85.6(13) . . ?
O58 Mn5 O65 90.0(18) 2_657 . ?
O71 Mn5 K4 120.1(14) . 2_657 ?
O48 Mn5 K4 50.5(6) 2_657 2_657 ?
O17 Mn5 K4 51.2(6) . 2_657 ?
O58 Mn5 K4 120.7(13) 2_657 2_657 ?
O65 Mn5 K4 60.1(10) . 2_657 ?
O71 Mn5 K5 128.2(14) . . ?
O48 Mn5 K5 55.1(7) 2_657 . ?
O17 Mn5 K5 57.2(6) . . ?
O58 Mn5 K5 121.0(12) 2_657 . ?
O65 Mn5 K5 124.7(11) . . ?
K4 Mn5 K5 64.6(4) 2_657 . ?
O83 Mn6 O54 90.1(8) . 6_575 ?
O83 Mn6 O54 90.1(8) . . ?
O54 Mn6 O54 169.6(18) 6_575 . ?
O83 Mn6 O73 163(5) . . ?
O54 Mn6 O73 91.4(8) 6_575 . ?
O54 Mn6 O73 91.4(8) . . ?
O72 Mn7 O73 73(4) . . ?
O72 Mn7 O51 92.5(5) . 6_575 ?
O73 Mn7 O51 90.6(7) . 6_575 ?
O72 Mn7 O51 92.5(5) . . ?
O73 Mn7 O51 90.6(7) . . ?
O51 Mn7 O51 175.1(11) 6_575 . ?
O12 Mn8 O12 169.9(15) 6_575 . ?
O12 Mn8 O74 90.2(6) 6_575 . ?
O12 Mn8 O74 90.2(6) . . ?
O74 Mn9 O16 92.3(8) . 6_575 ?
O74 Mn9 O16 92.3(8) . . ?
O16 Mn9 O16 170.7(13) 6_575 . ?
O74 Mn9 O64 43(2) . . ?
O16 Mn9 O64 88.9(8) 6_575 . ?
O16 Mn9 O64 88.9(8) . . ?
O10 Mn10 O10 173(2) . 2_658 ?
O10 Mn10 K1 89.5(7) . 2_658 ?
O10 Mn10 K1 95.2(7) 2_658 2_658 ?
O10 Mn10 K1 95.2(7) . . ?
O10 Mn10 K1 89.5(7) 2_658 . ?
K1 Mn10 K1 96.1(8) 2_658 . ?
O20 P1 O20 111.3(11) 6_565 . ?
O20 P1 O21 110.0(8) 6_565 . ?
O20 P1 O21 110.0(8) . . ?
O20 P1 O25 110.4(7) 6_565 . ?
O20 P1 O25 110.4(7) . . ?
O21 P1 O25 104.5(10) . . ?
O20 P1 K4 95.1(7) 6_565 2_657 ?
O20 P1 K4 61.2(7) . 2_657 ?
O21 P1 K4 154.7(5) . 2_657 ?
O25 P1 K4 62.0(7) . 2_657 ?
O20 P1 K4 61.2(7) 6_565 5_667 ?
O20 P1 K4 95.1(7) . 5_667 ?
O21 P1 K4 154.7(5) . 5_667 ?
O25 P1 K4 62.0(7) . 5_667 ?
K4 P1 K4 40.5(4) 2_657 5_667 ?
O20 P1 K6 55.7(6) 6_565 . ?
O20 P1 K6 55.7(6) . . ?
O21 P1 K6 126.9(9) . . ?
O25 P1 K6 128.6(10) . . ?
K4 P1 K6 70.0(6) 2_657 . ?
K4 P1 K6 70.0(6) 5_667 . ?
O8 P2 O7 112.1(7) . 6_565 ?
O8 P2 O7 112.1(7) . . ?
O7 P2 O7 111.3(14) 6_565 . ?
O8 P2 O1 105.6(12) . . ?
O7 P2 O1 107.6(7) 6_565 . ?
O7 P2 O1 107.6(7) . . ?
O8 P2 K6 127.2(10) . . ?
O7 P2 K6 55.8(7) 6_565 . ?
O7 P2 K6 55.8(7) . . ?
O1 P2 K6 127.2(9) . . ?
O8 P2 K3 153.7(6) . 6_565 ?
O7 P2 K3 58.2(6) 6_565 6_565 ?
O7 P2 K3 93.8(7) . 6_565 ?
O1 P2 K3 60.8(7) . 6_565 ?
K6 P2 K3 70.3(5) . 6_565 ?
O8 P2 K3 153.7(6) . . ?
O7 P2 K3 93.8(7) 6_565 . ?
O7 P2 K3 58.2(6) . . ?
O1 P2 K3 60.8(7) . . ?
K6 P2 K3 70.3(5) . . ?
K3 P2 K3 42.2(5) 6_565 . ?
O34 P3 O34 109.8(13) . 6_565 ?
O34 P3 O30 109.1(7) . . ?
O34 P3 O30 109.1(7) 6_565 . ?
O34 P3 O33 111.7(7) . . ?
O34 P3 O33 111.7(7) 6_565 . ?
O30 P3 O33 105.4(13) . . ?
O34 P3 K3 58.6(6) . . ?
O34 P3 K3 94.1(6) 6_565 . ?
O30 P3 K3 61.6(7) . . ?
O33 P3 K3 154.0(7) . . ?
O34 P3 K3 94.1(6) . 6_565 ?
O34 P3 K3 58.6(6) 6_565 6_565 ?
O30 P3 K3 61.6(7) . 6_565 ?
O33 P3 K3 154.0(7) . 6_565 ?
K3 P3 K3 42.5(5) . 6_565 ?
O53 P4 O53 114.6(11) 6_565 . ?
O53 P4 O49 107.5(8) 6_565 . ?
O53 P4 O49 107.5(8) . . ?
O53 P4 O47 108.0(7) 6_565 . ?
O53 P4 O47 108.0(7) . . ?
O49 P4 O47 111.2(10) . . ?
O53 P4 K4 95.8(7) 6_565 6_565 ?
O53 P4 K4 60.8(7) . 6_565 ?
O49 P4 K4 156.7(4) . 6_565 ?
O47 P4 K4 59.7(6) . 6_565 ?
O53 P4 K4 60.8(7) 6_565 . ?
O53 P4 K4 95.8(7) . . ?
O49 P4 K4 156.7(4) . . ?
O47 P4 K4 59.7(6) . . ?
K4 P4 K4 40.9(4) 6_565 . ?
O61 K1 K1 54.5(12) . 6_575 ?
O61 K1 Mn3 44.2(15) . 7_567 ?
K1 K1 Mn3 90.3(2) 6_575 7_567 ?
O61 K1 Mn4 102(2) . 2_658 ?
K1 K1 Mn4 117.1(2) 6_575 2_658 ?
Mn3 K1 Mn4 60.8(2) 7_567 2_658 ?
O61 K1 Mn10 125(2) . . ?
K1 K1 Mn10 131.9(4) 6_575 . ?
Mn3 K1 Mn10 122.2(3) 7_567 . ?
Mn4 K1 Mn10 109.9(5) 2_658 . ?
O28 K2 O28 180.000(5) . 7_567 ?
O28 K2 O38 64.0(5) . 7_567 ?
O28 K2 O38 116.0(5) 7_567 7_567 ?
O28 K2 O38 116.0(5) . . ?
O28 K2 O38 64.0(5) 7_567 . ?
O38 K2 O38 180.000(3) 7_567 . ?
O28 K2 O32 59.1(5) . . ?
O28 K2 O32 120.9(5) 7_567 . ?
O38 K2 O32 121.3(4) 7_567 . ?
O38 K2 O32 58.7(4) . . ?
O28 K2 O32 120.9(5) . 7_567 ?
O28 K2 O32 59.1(5) 7_567 7_567 ?
O38 K2 O32 58.7(4) 7_567 7_567 ?
O38 K2 O32 121.3(4) . 7_567 ?
O32 K2 O32 180.0(6) . 7_567 ?
O28 K2 W15 151.6(4) . 7_567 ?
O28 K2 W15 28.4(4) 7_567 7_567 ?
O38 K2 W15 87.8(3) 7_567 7_567 ?
O38 K2 W15 92.2(3) . 7_567 ?
O32 K2 W15 149.0(3) . 7_567 ?
O32 K2 W15 31.0(3) 7_567 7_567 ?
O28 K2 W15 28.4(4) . . ?
O28 K2 W15 151.6(4) 7_567 . ?
O38 K2 W15 92.2(3) 7_567 . ?
O38 K2 W15 87.8(3) . . ?
O32 K2 W15 31.0(3) . . ?
O32 K2 W15 149.0(3) 7_567 . ?
W15 K2 W15 180.0 7_567 . ?
O28 K2 W9 89.5(4) . . ?
O28 K2 W9 90.5(4) 7_567 . ?
O38 K2 W9 153.3(3) 7_567 . ?
O38 K2 W9 26.7(3) . . ?
O32 K2 W9 32.5(3) . . ?
O32 K2 W9 147.5(3) 7_567 . ?
W15 K2 W9 118.82(2) 7_567 . ?
W15 K2 W9 61.18(2) . . ?
O28 K2 W9 90.5(4) . 7_567 ?
O28 K2 W9 89.5(4) 7_567 7_567 ?
O38 K2 W9 26.7(3) 7_567 7_567 ?
O38 K2 W9 153.3(3) . 7_567 ?
O32 K2 W9 147.5(3) . 7_567 ?
O32 K2 W9 32.5(3) 7_567 7_567 ?
W15 K2 W9 61.18(2) 7_567 7_567 ?
W15 K2 W9 118.82(2) . 7_567 ?
W9 K2 W9 180.0 . 7_567 ?
O28 K2 Mn2 31.4(4) . 7_567 ?
O28 K2 Mn2 148.6(4) 7_567 7_567 ?
O38 K2 Mn2 32.6(3) 7_567 7_567 ?
O38 K2 Mn2 147.4(3) . 7_567 ?
O32 K2 Mn2 89.7(3) . 7_567 ?
O32 K2 Mn2 90.3(3) 7_567 7_567 ?
W15 K2 Mn2 120.33(8) 7_567 7_567 ?
W15 K2 Mn2 59.67(8) . 7_567 ?
W9 K2 Mn2 120.83(8) . 7_567 ?
W9 K2 Mn2 59.17(8) 7_567 7_567 ?
O28 K2 Mn2 148.6(4) . . ?
O28 K2 Mn2 31.4(4) 7_567 . ?
O38 K2 Mn2 147.4(3) 7_567 . ?
O38 K2 Mn2 32.6(3) . . ?
O32 K2 Mn2 90.3(3) . . ?
O32 K2 Mn2 89.7(3) 7_567 . ?
W15 K2 Mn2 59.67(8) 7_567 . ?
W15 K2 Mn2 120.33(8) . . ?
W9 K2 Mn2 59.17(8) . . ?
W9 K2 Mn2 120.83(8) 7_567 . ?
Mn2 K2 Mn2 180.000(1) 7_567 . ?
K3 K3 O11 138.0(4) 6_565 . ?
K3 K3 O2 91.2(5) 6_565 . ?
O11 K3 O2 102.3(7) . . ?
K3 K3 O35 137.2(4) 6_565 . ?
O11 K3 O35 79.2(6) . . ?
O2 K3 O35 101.6(7) . . ?
K3 K3 O34 87.9(4) 6_565 . ?
O11 K3 O34 131.4(7) . . ?
O2 K3 O34 88.6(6) . . ?
O35 K3 O34 52.3(5) . . ?
K3 K3 O7 88.1(4) 6_565 . ?
O11 K3 O7 53.2(5) . . ?
O2 K3 O7 88.8(6) . . ?
O35 K3 O7 132.4(7) . . ?
O34 K3 O7 175.1(7) . . ?
K3 K3 O1 65.7(3) 6_565 . ?
O11 K3 O1 91.5(5) . . ?
O2 K3 O1 52.3(5) . . ?
O35 K3 O1 150.0(8) . . ?
O34 K3 O1 129.5(7) . . ?
O7 K3 O1 46.0(4) . . ?
K3 K3 O31 115.6(4) 6_565 . ?
O11 K3 O31 103.4(6) . . ?
O2 K3 O31 51.0(5) . . ?
O35 K3 O31 52.8(5) . . ?
O34 K3 O31 49.2(5) . . ?
O7 K3 O31 130.9(7) . . ?
O1 K3 O31 103.3(7) . . ?
K3 K3 O30 65.8(3) 6_565 . ?
O11 K3 O30 150.8(7) . . ?
O2 K3 O30 53.5(5) . . ?
O35 K3 O30 89.5(5) . . ?
O34 K3 O30 44.5(5) . . ?
O7 K3 O30 131.0(7) . . ?
O1 K3 O30 85.0(6) . . ?
O31 K3 O30 49.9(4) . . ?
K3 K3 O6 115.3(4) 6_565 . ?
O11 K3 O6 54.0(5) . . ?
O2 K3 O6 50.8(5) . . ?
O35 K3 O6 104.1(6) . . ?
O34 K3 O6 130.9(6) . . ?
O7 K3 O6 49.1(4) . . ?
O1 K3 O6 49.6(4) . . ?
O31 K3 O6 81.8(5) . . ?
O30 K3 O6 104.3(6) . . ?
K3 K3 P3 68.8(2) 6_565 . ?
O11 K3 P3 153.1(6) . . ?
O2 K3 P3 75.9(5) . . ?
O35 K3 P3 75.0(4) . . ?
O34 K3 P3 23.6(3) . . ?
O7 K3 P3 151.5(6) . . ?
O1 K3 P3 107.1(5) . . ?
O31 K3 P3 54.1(4) . . ?
O30 K3 P3 23.9(4) . . ?
O6 K3 P3 125.9(6) . . ?
K3 K3 P2 68.9(2) 6_565 . ?
O11 K3 P2 75.8(4) . . ?
O2 K3 P2 76.5(5) . . ?
O35 K3 P2 153.8(6) . . ?
O34 K3 P2 151.8(6) . . ?
O7 K3 P2 23.4(3) . . ?
O1 K3 P2 25.9(3) . . ?
O31 K3 P2 126.6(6) . . ?
O30 K3 P2 108.8(5) . . ?
O6 K3 P2 54.0(3) . . ?
P3 K3 P2 128.2(5) . . ?
K4 K4 O48 142.6(5) 6_565 . ?
K4 K4 O43 95.8(4) 6_565 . ?
O48 K4 O43 102.3(6) . . ?
K4 K4 O17 140.8(5) 6_565 2_657 ?
O48 K4 O17 66.2(7) . 2_657 ?
O43 K4 O17 102.3(6) . 2_657 ?
K4 K4 O47 66.1(3) 6_565 . ?
O48 K4 O47 96.4(6) . . ?
O43 K4 O47 58.1(5) . . ?
O17 K4 O47 151.7(6) 2_657 . ?
K4 K4 O53 91.4(4) 6_565 6_565 ?
O48 K4 O53 54.7(6) . 6_565 ?
O43 K4 O53 95.5(5) . 6_565 ?
O17 K4 O53 120.6(7) 2_657 6_565 ?
O47 K4 O53 50.0(5) . 6_565 ?
K4 K4 O20 90.9(4) 6_565 2_657 ?
O48 K4 O20 119.2(6) . 2_657 ?
O43 K4 O20 95.5(6) . 2_657 ?
O17 K4 O20 53.3(6) 2_657 2_657 ?
O47 K4 O20 140.5(6) . 2_657 ?
O53 K4 O20 168.5(5) 6_565 2_657 ?
K4 K4 O25 66.9(3) 6_565 5_667 ?
O48 K4 O25 149.6(6) . 5_667 ?
O43 K4 O25 57.8(5) . 5_667 ?
O17 K4 O25 94.0(6) 2_657 5_667 ?
O47 K4 O25 91.3(6) . 5_667 ?
O53 K4 O25 141.3(5) 6_565 5_667 ?
O20 K4 O25 49.3(4) 2_657 5_667 ?
K4 K4 O65 103.1(8) 6_565 2_657 ?
O48 K4 O65 63.6(9) . 2_657 ?
O43 K4 O65 161.0(10) . 2_657 ?
O17 K4 O65 61.1(10) 2_657 2_657 ?
O47 K4 O65 132.7(10) . 2_657 ?
O53 K4 O65 86.5(10) 6_565 2_657 ?
O20 K4 O65 82.0(9) 2_657 2_657 ?
O25 K4 O65 128.3(10) 5_667 2_657 ?
K4 K4 O19 119.4(3) 6_565 2_657 ?
O48 K4 O19 97.5(6) . 2_657 ?
O43 K4 O19 52.7(5) . 2_657 ?
O17 K4 O19 53.7(5) 2_657 2_657 ?
O47 K4 O19 110.8(5) . 2_657 ?
O53 K4 O19 135.0(5) 6_565 2_657 ?
O20 K4 O19 51.9(4) 2_657 2_657 ?
O25 K4 O19 52.5(4) 5_667 2_657 ?
O65 K4 O19 113.9(10) 2_657 2_657 ?
K4 K4 O45 120.3(3) 6_565 . ?
O48 K4 O45 53.8(5) . . ?
O43 K4 O45 53.0(5) . . ?
O17 K4 O45 98.1(6) 2_657 . ?
O47 K4 O45 54.2(3) . . ?
O53 K4 O45 51.9(4) 6_565 . ?
O20 K4 O45 134.9(5) 2_657 . ?
O25 K4 O45 110.8(5) 5_667 . ?
O65 K4 O45 116.8(9) 2_657 . ?
O19 K4 O45 83.4(4) 2_657 . ?
K4 K4 P4 69.5(2) 6_565 . ?
O48 K4 P4 80.1(5) . . ?
O43 K4 P4 83.7(5) . . ?
O17 K4 P4 146.4(6) 2_657 . ?
O47 K4 P4 27.8(4) . . ?
O53 K4 P4 26.2(3) 6_565 . ?
O20 K4 P4 160.1(5) 2_657 . ?
O25 K4 P4 116.3(4) 5_667 . ?
O65 K4 P4 105.0(9) 2_657 . ?
O19 K4 P4 135.1(4) 2_657 . ?
O45 K4 P4 58.9(3) . . ?
O63 K5 O45 97.1(8) . 2_657 ?
O63 K5 O19 97.0(9) . . ?
O45 K5 O19 89.7(8) 2_657 . ?
O63 K5 O48 146.9(11) . 2_657 ?
O45 K5 O48 50.1(5) 2_657 2_657 ?
O19 K5 O48 87.9(7) . 2_657 ?
O63 K5 W1 121.1(9) . 2_657 ?
O45 K5 W1 31.6(4) 2_657 2_657 ?
O19 K5 W1 105.2(8) . 2_657 ?
O48 K5 W1 28.0(4) 2_657 2_657 ?
O63 K5 W3 120.0(9) . . ?
O45 K5 W3 105.8(8) 2_657 . ?
O19 K5 W3 31.1(3) . . ?
O48 K5 W3 79.1(6) 2_657 . ?
W1 K5 W3 105.3(5) 2_657 . ?
O63 K5 W7 77.0(7) . 2_657 ?
O45 K5 W7 27.3(3) 2_657 2_657 ?
O19 K5 W7 74.3(6) . 2_657 ?
O48 K5 W7 72.9(6) 2_657 2_657 ?
W1 K5 W7 58.8(4) 2_657 2_657 ?
W3 K5 W7 100.1(6) . 2_657 ?
O63 K5 W10 76.4(7) . . ?
O45 K5 W10 76.8(6) 2_657 . ?
O19 K5 W10 26.0(3) . . ?
O48 K5 W10 96.5(7) 2_657 . ?
W1 K5 W10 102.4(6) 2_657 . ?
W3 K5 W10 57.1(4) . . ?
W7 K5 W10 54.4(4) 2_657 . ?
O63 K5 W7' 76.6(7) . 2_657 ?
O45 K5 W7' 24.9(3) 2_657 2_657 ?
O19 K5 W7' 78.4(6) . 2_657 ?
O48 K5 W7' 72.4(6) 2_657 2_657 ?
W1 K5 W7' 56.5(4) 2_657 2_657 ?
W3 K5 W7' 103.9(6) . 2_657 ?
W7 K5 W7' 4.10(6) 2_657 2_657 ?
W10 K5 W7' 58.4(4) . 2_657 ?
O63 K5 Mn5 175.3(10) . . ?
O45 K5 Mn5 80.1(6) 2_657 . ?
O19 K5 Mn5 79.3(5) . . ?
O48 K5 Mn5 31.0(4) 2_657 . ?
W1 K5 Mn5 57.8(3) 2_657 . ?
W3 K5 Mn5 57.7(3) . . ?
W7 K5 Mn5 99.1(6) 2_657 . ?
W10 K5 Mn5 99.2(5) . . ?
W7' K5 Mn5 99.7(6) 2_657 . ?
O63 K5 K4 124.1(9) . 2_657 ?
O45 K5 K4 49.9(5) 2_657 2_657 ?
O19 K5 K4 49.5(5) . 2_657 ?
O48 K5 K4 41.6(5) 2_657 2_657 ?
W1 K5 K4 55.9(4) 2_657 2_657 ?
W3 K5 K4 56.1(4) . 2_657 ?
W7 K5 K4 53.7(4) 2_657 2_657 ?
W10 K5 K4 55.1(4) . 2_657 ?
W7' K5 K4 56.0(4) 2_657 2_657 ?
Mn5 K5 K4 51.3(3) . 2_657 ?
O63 K5 Mn1 25.7(5) . . ?
O45 K5 Mn1 78.8(5) 2_657 . ?
O19 K5 Mn1 79.1(6) . . ?
O48 K5 Mn1 127.4(8) 2_657 . ?
W1 K5 Mn1 108.6(6) 2_657 . ?
W3 K5 Mn1 108.2(6) . . ?
W7 K5 Mn1 54.5(3) 2_657 . ?
W10 K5 Mn1 54.8(3) . . ?
W7' K5 Mn1 55.1(3) 2_657 . ?
Mn5 K5 Mn1 149.7(7) . . ?
K4 K5 Mn1 98.5(6) 2_657 . ?
O20 K6 O20 49.7(8) . 6_565 ?
O20 K6 O7 66.1(7) . . ?
O20 K6 O7 86.9(10) 6_565 . ?
O20 K6 O7 86.9(10) . 6_565 ?
O20 K6 O7 66.1(7) 6_565 6_565 ?
O7 K6 O7 49.3(9) . 6_565 ?
O20 K6 O65 85.3(10) . . ?
O20 K6 O65 116.6(12) 6_565 . ?
O7 K6 O65 116.2(10) . . ?
O7 K6 O65 165.5(12) 6_565 . ?
O20 K6 O65 116.6(12) . 6_565 ?
O20 K6 O65 85.3(10) 6_565 6_565 ?
O7 K6 O65 165.5(12) . 6_565 ?
O7 K6 O65 116.2(10) 6_565 6_565 ?
O65 K6 O65 78.2(19) . 6_565 ?
O20 K6 P1 24.9(4) . . ?
O20 K6 P1 24.9(4) 6_565 . ?
O7 K6 P1 75.2(8) . . ?
O7 K6 P1 75.2(8) 6_565 . ?
O65 K6 P1 101.7(10) . . ?
O65 K6 P1 101.7(10) 6_565 . ?
O20 K6 P2 74.0(8) . . ?
O20 K6 P2 74.0(8) 6_565 . ?
O7 K6 P2 24.7(4) . . ?
O7 K6 P2 24.7(4) 6_565 . ?
O65 K6 P2 140.8(10) . . ?
O65 K6 P2 140.8(10) 6_565 . ?
P1 K6 P2 72.2(7) . . ?
O20 K6 K4 48.8(5) . 2_657 ?
O20 K6 K4 65.9(6) 6_565 2_657 ?
O7 K6 K4 112.5(7) . 2_657 ?
O7 K6 K4 129.1(9) 6_565 2_657 ?
O65 K6 K4 50.7(8) . 2_657 ?
O65 K6 K4 75.1(10) 6_565 2_657 ?
P1 K6 K4 54.1(4) . 2_657 ?
P2 K6 K4 122.5(8) . 2_657 ?
O20 K6 K4 65.9(6) . 5_667 ?
O20 K6 K4 48.8(5) 6_565 5_667 ?
O7 K6 K4 129.1(9) . 5_667 ?
O7 K6 K4 112.5(7) 6_565 5_667 ?
O65 K6 K4 75.1(10) . 5_667 ?
O65 K6 K4 50.7(8) 6_565 5_667 ?
P1 K6 K4 54.1(4) . 5_667 ?
P2 K6 K4 122.5(8) . 5_667 ?
K4 K6 K4 34.7(4) 2_657 5_667 ?
O20 K6 K3 131.0(11) . 6_565 ?
O20 K6 K3 112.7(8) 6_565 6_565 ?
O7 K6 K3 67.9(7) . 6_565 ?
O7 K6 K3 49.8(5) 6_565 6_565 ?
O65 K6 K3 130.6(11) . 6_565 ?
O65 K6 K3 104.2(9) 6_565 6_565 ?
P1 K6 K3 124.9(9) . 6_565 ?
P2 K6 K3 57.1(5) . 6_565 ?
K4 K6 K3 178.5(5) 2_657 6_565 ?
K4 K6 K3 143.9(3) 5_667 6_565 ?
O20 K6 K3 112.7(8) . . ?
O20 K6 K3 131.0(11) 6_565 . ?
O7 K6 K3 49.8(5) . . ?
O7 K6 K3 67.9(7) 6_565 . ?
O65 K6 K3 104.2(9) . . ?
O65 K6 K3 130.6(11) 6_565 . ?
P1 K6 K3 124.9(9) . . ?
P2 K6 K3 57.1(5) . . ?
K4 K6 K3 143.9(3) 2_657 . ?
K4 K6 K3 178.5(6) 5_667 . ?
K3 K6 K3 37.5(5) 6_565 . ?
P2 O1 W17 123.5(5) . . ?
P2 O1 W17 123.5(5) . 6_565 ?
W17 O1 W17 96.5(8) . 6_565 ?
P2 O1 K3 93.3(9) . 6_565 ?
W17 O1 K3 128.0(7) . 6_565 ?
W17 O1 K3 90.0(5) 6_565 6_565 ?
P2 O1 K3 93.3(9) . . ?
W17 O1 K3 90.0(5) . . ?
W17 O1 K3 128.0(7) 6_565 . ?
K3 O1 K3 48.7(6) 6_565 . ?
W15 O2 W17 141.2(10) . . ?
W15 O2 K3 108.2(7) . . ?
W17 O2 K3 107.6(6) . . ?
W17 O3 W17 120.4(13) . 6_565 ?
W17 O4 Mn2 147.1(9) . 7_567 ?
W17 O5 W19 144.4(10) . . ?
W17 O6 W2' 148.0(8) . . ?
W17 O6 W2 153.3(8) . . ?
W2' O6 W2 7.93(19) . . ?
W17 O6 K3 96.4(6) . . ?
W2' O6 K3 95.1(6) . . ?
W2 O6 K3 88.0(6) . . ?
P2 O7 W2 136.3(10) . . ?
P2 O7 W2' 128.9(10) . . ?
W2 O7 W2' 7.82(18) . . ?
P2 O7 K6 99.5(8) . . ?
W2 O7 K6 124.1(7) . . ?
W2' O7 K6 131.1(8) . . ?
P2 O7 K3 98.5(7) . . ?
W2 O7 K3 88.8(5) . . ?
W2' O7 K3 92.9(5) . . ?
K6 O7 K3 85.3(7) . . ?
P2 O8 W19 129.1(5) . . ?
P2 O8 W19 129.1(5) . 6_565 ?
W19 O8 W19 93.0(9) . 6_565 ?
W19 O9 W19 121.0(12) . 6_565 ?
W19 O10 Mn10 140.5(12) . . ?
W2 O11 W2' 3.17(18) . . ?
W2 O11 K3 108.9(8) . . ?
W2' O11 K3 106.7(8) . . ?
W2' O12 W2 10.0(3) . . ?
W2' O12 Mn8 164.2(14) . . ?
W2 O12 Mn8 154.8(13) . . ?
W19 O13 W2' 151.0(9) . . ?
W19 O13 W2 152.1(8) . . ?
W2' O13 W2 3.6(2) . . ?
W3 O14 W2 175.0(10) . . ?
W3 O14 W2' 168.6(10) . . ?
W2 O14 W2' 8.45(18) . . ?
W19 O15 W20 160.0(10) . . ?
W3 O16 Mn9 156.4(10) . . ?
W3 O17 Mn5 158.5(12) . . ?
W3 O17 K4 109.4(9) . 2_657 ?
Mn5 O17 K4 91.7(8) . 2_657 ?
W20 O18 W3 154.4(10) . . ?
W10 O19 W3 155.2(9) . . ?
W10 O19 K5 107.5(7) . . ?
W3 O19 K5 97.2(7) . . ?
W10 O19 K4 93.7(6) . 2_657 ?
W3 O19 K4 90.5(5) . 2_657 ?
K5 O19 K4 83.9(6) . 2_657 ?
P1 O20 W3 134.6(8) . . ?
P1 O20 K6 99.5(8) . . ?
W3 O20 K6 125.8(6) . . ?
P1 O20 K4 93.1(7) . 2_657 ?
W3 O20 K4 90.5(5) . 2_657 ?
K6 O20 K4 84.1(8) . 2_657 ?
P1 O21 W20 126.0(6) . . ?
P1 O21 W20 126.0(6) . 6_565 ?
W20 O21 W20 96.2(8) . 6_565 ?
W20 O22 Mn4 129.2(11) . . ?
W20 O23 W20 119.0(12) . 6_565 ?
W10 O24 W20 145.4(9) . . ?
P1 O25 W10 126.6(6) . . ?
P1 O25 W10 126.6(6) . 6_565 ?
W10 O25 W10 95.8(6) . 6_565 ?
P1 O25 K4 90.8(7) . 5_667 ?
W10 O25 K4 124.5(8) . 5_667 ?
W10 O25 K4 89.1(5) 6_565 5_667 ?
P1 O25 K4 90.8(7) . 2_657 ?
W10 O25 K4 89.1(5) . 2_657 ?
W10 O25 K4 124.5(8) 6_565 2_657 ?
K4 O25 K4 46.2(5) 5_667 2_657 ?
W10 O26 Mn1 143.5(10) . . ?
W10 O27 W10 123.1(12) . 6_565 ?
W15 O28 Mn2 151.6(9) . 7_567 ?
W15 O28 K2 102.6(6) . . ?
Mn2 O28 K2 104.8(7) 7_567 . ?
W15 O29 W15 121.1(15) . 6_565 ?
P3 O30 W15 126.7(5) . . ?
P3 O30 W15 126.7(5) . 6_565 ?
W15 O30 W15 93.5(8) . 6_565 ?
P3 O30 K3 94.4(9) . . ?
W15 O30 K3 87.7(4) . . ?
W15 O30 K3 123.8(7) 6_565 . ?
P3 O30 K3 94.4(9) . 6_565 ?
W15 O30 K3 123.8(7) . 6_565 ?
W15 O30 K3 87.7(4) 6_565 6_565 ?
K3 O30 K3 48.4(6) . 6_565 ?
W15 O31 W5 153.3(9) . . ?
W15 O31 K3 95.5(6) . . ?
W5 O31 K3 90.3(7) . . ?
W15 O32 W9 145.9(10) . . ?
W15 O32 K2 98.3(6) . . ?
W9 O32 K2 98.6(6) . . ?
P3 O33 W9 127.2(6) . . ?
P3 O33 W9 127.2(6) . 6_565 ?
W9 O33 W9 95.2(9) . 6_565 ?
P3 O34 W5 134.1(10) . . ?
P3 O34 K3 97.7(7) . . ?
W5 O34 K3 89.1(5) . . ?
W5 O35 K3 108.9(9) . . ?
W9 O36 W5 151.1(9) . . ?
W9 O37 W9 119.5(10) . 6_565 ?
W9 O38 Mn2 149.9(9) . . ?
W9 O38 K2 106.7(6) . . ?
Mn2 O38 K2 102.7(6) . . ?
W9 O39 W12 159.2(10) . . ?
W12 O40 W12 123.8(11) . 6_565 ?
W12 O41 Mn3 104.6(10) . . ?
W7' O42 W12 143.3(7) . . ?
W7' O42 W7 1.19(11) . . ?
W12 O42 W7 142.3(7) . . ?
W7 O43 W10 151.2(9) . 2_657 ?
W7 O43 W7' 1.45(14) . . ?
W10 O43 W7' 151.8(8) 2_657 . ?
W7 O43 K4 103.0(8) . . ?
W10 O43 K4 104.1(7) 2_657 . ?
W7' O43 K4 102.8(7) . . ?
W7' O44 W7' 119.5(12) . 6_565 ?
W7' O44 W7 10.15(11) . . ?
W7' O44 W7 120.3(11) 6_565 . ?
W7' O44 W7 120.3(11) . 6_565 ?
W7' O44 W7 10.15(11) 6_565 6_565 ?
W7 O44 W7 119.0(11) . 6_565 ?
W7 O45 W7' 10.65(13) . . ?
W7 O45 W1 156.3(9) . . ?
W7' O45 W1 148.9(9) . . ?
W7 O45 K5 105.1(8) . 2_657 ?
W7' O45 K5 112.8(7) . 2_657 ?
W1 O45 K5 98.1(7) . 2_657 ?
W7 O45 K4 88.2(6) . . ?
W7' O45 K4 96.1(6) . . ?
W1 O45 K4 89.0(4) . . ?
K5 O45 K4 84.8(6) 2_657 . ?
W12 O46 W1 153.0(10) . . ?
P4 O47 W7 126.8(6) . 6_565 ?
P4 O47 W7 126.8(6) . . ?
W7 O47 W7 96.0(7) 6_565 . ?
P4 O47 W7' 121.5(7) . 6_565 ?
W7 O47 W7' 8.71(9) 6_565 6_565 ?
W7 O47 W7' 96.0(6) . 6_565 ?
P4 O47 W7' 121.5(7) . . ?
W7 O47 W7' 96.0(6) 6_565 . ?
W7 O47 W7' 8.71(9) . . ?
W7' O47 W7' 94.7(6) 6_565 . ?
P4 O47 K4 92.5(7) . . ?
W7 O47 K4 123.2(8) 6_565 . ?
W7 O47 K4 86.9(5) . . ?
W7' O47 K4 131.9(8) 6_565 . ?
W7' O47 K4 94.1(5) . . ?
P4 O47 K4 92.5(7) . 6_565 ?
W7 O47 K4 86.9(5) 6_565 6_565 ?
W7 O47 K4 123.2(8) . 6_565 ?
W7' O47 K4 94.1(5) 6_565 6_565 ?
W7' O47 K4 131.9(8) . 6_565 ?
K4 O47 K4 47.7(5) . 6_565 ?
W1 O48 Mn5 158.4(12) . 2_657 ?
W1 O48 K4 108.5(8) . . ?
Mn5 O48 K4 93.1(8) 2_657 . ?
W1 O48 K5 89.0(7) . 2_657 ?
Mn5 O48 K5 93.9(8) 2_657 2_657 ?
K4 O48 K5 83.9(7) . 2_657 ?
P4 O49 W12 124.8(7) . 6_565 ?
P4 O49 W12 124.8(7) . . ?
W12 O49 W12 92.7(6) 6_565 . ?
W1 O50 W5 172.9(10) . . ?
W1 O51 Mn7 158.6(10) . . ?
W7 O52 W7' 11.31(15) . . ?
W7 O52 Mn1 137.5(9) . 2_657 ?
W7' O52 Mn1 148.2(9) . 2_657 ?
P4 O53 W1 137.5(7) . 6_565 ?
P4 O53 K4 93.0(8) . 6_565 ?
W1 O53 K4 91.7(6) 6_565 6_565 ?
W5 O54 Mn6 157.3(13) . . ?
Mn3 O56 Mn2 163.7(16) . . ?
Mn3 O57 Mn3 109(2) 6_565 . ?
O75 O58 Mn5 133(3) . 2_657 ?
K1 O61 K1 71(2) 6_575 . ?
Mn1 O63 K5 118.3(11) . . ?
O74 O64 Mn9 61(4) . . ?
Mn5 O65 K6 127(2) . . ?
Mn5 O65 K4 80.5(11) . 2_657 ?
K6 O65 K4 81.1(12) . 2_657 ?
O82 O69 O80 103(4) 4_547 . ?
O76 O71 Mn5 129(3) . . ?
Mn7 O73 Mn6 147(7) . . ?
O64 O74 Mn9 76(4) . . ?
O64 O74 Mn8 152(5) . . ?
Mn9 O74 Mn8 132(3) . . ?
O69 O80 O69 145(7) 6_565 . ?
O69 O82 O59 158(3) 4_557 . ?
O69 O82 Mn2 100(2) 4_557 . ?
O59 O82 Mn2 103(2) . . ?

loop_
_geom_bond_atom_site_label_1
_geom_bond_atom_site_label_2
_geom_bond_distance
_geom_bond_site_symmetry_2
_geom_bond_publ_flag
W1 O51 1.689(19) . ?
W1 O48 1.782(19) . ?
W1 O50 1.885(16) . ?
W1 O45 2.008(13) . ?
W1 O46 2.092(16) . ?
W1 O53 2.148(15) 6_565 ?
W1 K4 3.729(12) . ?
W1 K5 3.80(3) 2_657 ?
W2 O12 1.72(2) . ?
W2 O11 1.797(17) . ?
W2 O14 1.914(14) . ?
W2 O6 2.051(14) . ?
W2 O13 2.125(16) . ?
W2 O7 2.175(17) . ?
W2 K3 3.849(13) . ?
W2' O12 1.68(2) . ?
W2' O13 1.852(17) . ?
W2' O6 1.931(14) . ?
W2' O14 1.998(16) . ?
W2' O11 2.077(18) . ?
W2' O7 2.205(18) . ?
W2' K3 3.996(14) . ?
W3 O16 1.723(18) . ?
W3 O17 1.75(2) . ?
W3 O14 1.838(14) . ?
W3 O19 1.991(12) . ?
W3 O18 2.078(17) . ?
W3 O20 2.188(16) . ?
W3 K4 3.750(12) 2_657 ?
W3 K5 3.82(2) . ?
W5 O54 1.73(2) . ?
W5 O35 1.776(16) . ?
W5 O50 1.888(17) . ?
W5 O31 1.989(19) . ?
W5 O36 2.029(15) . ?
W5 O34 2.181(16) . ?
W5 K3 3.856(14) . ?
W7' O52 1.741(15) . ?
W7' O42 1.747(16) . ?
W7' O45 1.852(13) . ?
W7' O44 1.921(12) . ?
W7' O43 2.105(18) . ?
W7' O47 2.256(11) . ?
W7' K4 3.842(10) . ?
W7' K5 4.05(3) 2_657 ?
W7 O52 1.734(15) . ?
W7 O43 1.766(18) . ?
W7 O45 1.829(14) . ?
W7 O44 1.943(11) . ?
W7 O42 2.087(16) . ?
W7 O47 2.253(12) . ?
W7 K4 3.615(10) . ?
W7 K5 3.85(3) 2_657 ?
W9 O38 1.741(16) . ?
W9 O36 1.880(17) . ?
W9 O39 1.898(17) . ?
W9 O37 1.939(10) . ?
W9 O32 2.019(15) . ?
W9 O33 2.268(16) . ?
W9 K2 3.7151(13) . ?
W10 O26 1.776(15) . ?
W10 O19 1.830(13) . ?
W10 O24 1.876(19) . ?
W10 O27 1.892(11) . ?
W10 O43 1.929(19) 2_657 ?
W10 O25 2.242(11) . ?
W10 K4 3.752(11) 2_657 ?
W10 K5 3.98(3) . ?
W12 O41 1.766(17) . ?
W12 O46 1.789(15) . ?
W12 O40 1.904(9) . ?
W12 O39 1.941(18) . ?
W12 O42 2.018(16) . ?
W12 O49 2.321(13) . ?
W12 Mn3 3.096(8) . ?
W15 O28 1.766(19) . ?
W15 O31 1.856(19) . ?
W15 O32 1.885(14) . ?
W15 O2 1.904(14) . ?
W15 O29 1.912(14) . ?
W15 O30 2.285(15) . ?
W15 K2 3.6199(10) . ?
W15 K3 3.931(17) . ?
W17 O4 1.747(17) . ?
W17 O6 1.821(15) . ?
W17 O5 1.891(16) . ?
W17 O3 1.920(12) . ?
W17 O2 1.978(15) . ?
W17 O1 2.233(14) . ?
W17 K3 3.969(17) . ?
W19 O10 1.764(18) . ?
W19 O13 1.823(17) . ?
W19 O15 1.914(14) . ?
W19 O9 1.926(11) . ?
W19 O5 2.021(15) . ?
W19 O8 2.312(17) . ?
W20 O22 1.759(19) . ?
W20 O18 1.791(17) . ?
W20 O15 1.919(15) . ?
W20 O23 1.949(12) . ?
W20 O24 2.038(17) . ?
W20 O21 2.256(14) . ?
Mn1 O63 2.04(2) . ?
Mn1 O63 2.04(2) 7_668 ?
Mn1 O26 2.155(15) 7_668 ?
Mn1 O26 2.155(15) . ?
Mn1 O52 2.196(17) 8_566 ?
Mn1 O52 2.196(17) 2_657 ?
Mn1 K5 4.14(2) . ?
Mn1 K5 4.14(2) 7_668 ?
Mn2 O55 2.06(4) . ?
Mn2 O56 2.08(3) . ?
Mn2 O28 2.106(18) 7_567 ?
Mn2 O38 2.160(15) . ?
Mn2 O4 2.173(15) 7_567 ?
Mn2 O82 2.22(4) . ?
Mn2 K2 3.911(4) . ?
Mn3 O56 1.82(3) . ?
Mn3 O57 2.06(3) . ?
Mn3 O41 2.13(2) . ?
Mn3 K1 3.723(10) 7_567 ?
Mn4 O22 2.065(19) . ?
Mn4 K1 3.726(13) 2_658 ?
Mn5 O71 2.06(4) . ?
Mn5 O48 2.12(2) 2_657 ?
Mn5 O17 2.15(2) . ?
Mn5 O58 2.20(5) 2_657 ?
Mn5 O65 2.30(5) . ?
Mn5 K4 3.568(14) 2_657 ?
Mn5 K5 4.12(2) . ?
Mn6 O83 1.75(7) . ?
Mn6 O54 2.17(2) 6_575 ?
Mn6 O54 2.17(2) . ?
Mn6 O73 2.21(13) . ?
Mn7 O72 1.97(6) . ?
Mn7 O73 2.09(15) . ?
Mn7 O51 2.21(2) 6_575 ?
Mn7 O51 2.21(2) . ?
Mn8 O12 2.19(2) 6_575 ?
Mn8 O12 2.19(2) . ?
Mn8 O74 2.36(6) . ?
Mn9 O74 2.11(7) . ?
Mn9 O16 2.182(18) 6_575 ?
Mn9 O16 2.182(18) . ?
Mn9 O64 2.33(10) . ?
Mn10 O10 2.219(17) . ?
Mn10 O10 2.219(17) 2_658 ?
Mn10 K1 3.90(2) 2_658 ?
Mn10 K1 3.90(2) . ?
P1 O20 1.502(15) 6_565 ?
P1 O20 1.502(15) . ?
P1 O21 1.57(2) . ?
P1 O25 1.581(18) . ?
P1 K4 3.449(15) 2_657 ?
P1 K4 3.449(14) 5_667 ?
P1 K6 3.52(3) . ?
P2 O8 1.46(2) . ?
P2 O7 1.504(17) 6_565 ?
P2 O7 1.504(17) . ?
P2 O1 1.642(19) . ?
P2 K6 3.55(4) . ?
P2 K3 3.752(16) 6_565 ?
P2 K3 3.752(15) . ?
P3 O34 1.509(17) . ?
P3 O34 1.509(16) 6_565 ?
P3 O30 1.52(2) . ?
P3 O33 1.54(2) . ?
P3 K3 3.732(14) . ?
P3 K3 3.732(14) 6_565 ?
P4 O53 1.509(15) 6_565 ?
P4 O53 1.509(15) . ?
P4 O49 1.51(2) . ?
P4 O47 1.59(2) . ?
P4 K4 3.415(14) 6_565 ?
P4 K4 3.415(14) . ?
K1 O61 2.86(8) . ?
K1 K1 3.323(18) 6_575 ?
K1 Mn3 3.723(10) 7_567 ?
K1 Mn4 3.726(13) 2_658 ?
K2 O28 2.799(14) . ?
K2 O28 2.799(14) 7_567 ?
K2 O38 2.820(16) 7_567 ?
K2 O38 2.820(16) . ?
K2 O32 2.830(17) . ?
K2 O32 2.830(17) 7_567 ?
K2 W15 3.6199(10) 7_567 ?
K2 W9 3.7151(13) 7_567 ?
K2 Mn2 3.911(4) 7_567 ?
K3 K3 2.70(3) 6_565 ?
K3 O11 2.87(2) . ?
K3 O2 2.89(3) . ?
K3 O35 2.90(2) . ?
K3 O34 3.216(17) . ?
K3 O7 3.222(18) . ?
K3 O1 3.28(2) . ?
K3 O31 3.29(2) . ?
K3 O30 3.29(2) . ?
K3 O6 3.33(2) . ?
K4 K4 2.39(2) 6_565 ?
K4 O48 2.76(2) . ?
K4 O43 2.780(18) . ?
K4 O17 2.78(2) 2_657 ?
K4 O47 2.952(19) . ?
K4 O53 2.99(2) 6_565 ?
K4 O20 3.026(19) 2_657 ?
K4 O25 3.04(2) 5_667 ?
K4 O65 3.14(4) 2_657 ?
K4 O19 3.160(19) 2_657 ?
K4 O45 3.175(17) . ?
K5 O63 2.77(3) . ?
K5 O45 2.95(3) 2_657 ?
K5 O19 3.02(3) . ?
K5 O48 3.39(3) 2_657 ?
K5 W1 3.80(3) 2_657 ?
K5 W7 3.85(3) 2_657 ?
K5 W7' 4.05(3) 2_657 ?
K5 K4 4.13(3) 2_657 ?
K6 O20 2.95(3) . ?
K6 O20 2.95(3) 6_565 ?
K6 O7 2.98(4) . ?
K6 O7 2.98(4) 6_565 ?
K6 O65 3.02(5) . ?
K6 O65 3.02(5) 6_565 ?
K6 K4 4.00(3) 2_657 ?
K6 K4 4.00(3) 5_667 ?
K6 K3 4.20(3) 6_565 ?
O1 W17 2.233(14) 6_565 ?
O1 K3 3.28(2) 6_565 ?
O3 W17 1.920(12) 6_565 ?
O4 Mn2 2.173(15) 7_567 ?
O8 W19 2.312(17) 6_565 ?
O9 W19 1.926(11) 6_565 ?
O17 K4 2.78(2) 2_657 ?
O19 K4 3.160(19) 2_657 ?
O20 K4 3.026(19) 2_657 ?
O21 W20 2.256(14) 6_565 ?
O23 W20 1.949(12) 6_565 ?
O25 W10 2.242(10) 6_565 ?
O25 K4 3.04(2) 5_667 ?
O25 K4 3.04(2) 2_657 ?
O27 W10 1.892(11) 6_565 ?
O28 Mn2 2.106(18) 7_567 ?
O29 W15 1.912(14) 6_565 ?
O30 W15 2.285(15) 6_565 ?
O30 K3 3.29(2) 6_565 ?
O33 W9 2.268(16) 6_565 ?
O37 W9 1.939(10) 6_565 ?
O40 W12 1.904(9) 6_565 ?
O43 W10 1.929(19) 2_657 ?
O44 W7' 1.921(12) 6_565 ?
O44 W7 1.943(11) 6_565 ?
O45 K5 2.95(3) 2_657 ?
O47 W7 2.253(12) 6_565 ?
O47 W7' 2.256(11) 6_565 ?
O47 K4 2.952(19) 6_565 ?
O48 Mn5 2.122(19) 2_657 ?
O48 K5 3.39(3) 2_657 ?
O49 W12 2.321(13) 6_565 ?
O52 Mn1 2.196(16) 2_657 ?
O53 W1 2.148(15) 6_565 ?
O53 K4 2.99(2) 6_565 ?
O57 Mn3 2.06(3) 6_565 ?
O58 O75 1.57(5) . ?
O58 Mn5 2.20(5) 2_657 ?
O59 O82 1.78(4) . ?
O61 K1 2.86(8) 6_575 ?
O64 O74 1.64(9) . ?
O65 K4 3.14(4) 2_657 ?
O69 O82 1.76(5) 4_547 ?
O69 O80 1.82(5) . ?
O71 O76 1.72(5) . ?
O80 O69 1.82(5) 6_565 ?
O82 O69 1.76(5) 4_557 ?
